data_7021869
loop_
_publ_author_name
'Thielemann, Dominique T.'
'Wagner, Anna T.'
'Lan, Yanhua'
'Anson, Christopher E.'
'Gamer, Michael T.'
'Powell, Annie K.'
'Roesky, Peter W.'

_publ_section_title
;
 Slow magnetic relaxation in four square-based pyramidal dysprosium
 hydroxo clusters ligated by chiral amino acid anions - a comparative
 study.
;
_journal_issue 41
_journal_name_full 'Dalton transactions (Cambridge, England : 2003)'
_journal_page_first 14794
_journal_page_last 14800
_journal_paper_doi 10.1039/c3dt50133g
_journal_volume 42
_journal_year 2013
_chemical_absolute_configuration rmad
_chemical_formula_moiety 'C134 H115 Dy5 N8 O25, 5(C H2 Cl2)'
_chemical_formula_sum 'C139 H125 Cl10 Dy5 N8 O25'
_chemical_formula_weight 3474.46
_chemical_name_systematic
;
?
;
_space_group_crystal_system orthorhombic
_space_group_IT_number 19
_space_group_name_Hall 'P 2ac 2ab'
_space_group_name_H-M_alt 'P 21 21 21'
_symmetry_space_group_name_Hall 'P 2ac 2ab'
_symmetry_space_group_name_H-M 'P 21 21 21'
_atom_sites_solution_hydrogens geom
_atom_sites_solution_primary direct
_atom_sites_solution_secondary difmap
_audit_creation_method SHELXL-2013
_cell_angle_alpha 90
_cell_angle_beta 90
_cell_angle_gamma 90
_cell_formula_units_Z 4
_cell_length_a 19.2234(3)
_cell_length_b 23.2783(4)
_cell_length_c 30.4077(7)
_cell_measurement_reflns_used 127693
_cell_measurement_temperature 150(2)
_cell_measurement_theta_max 27.18
_cell_measurement_theta_min 1.34
_cell_volume 13607.1(4)
_computing_cell_refinement 'STOE X-AREA, PLATON (A.L.Spek, 2005)'
_computing_data_collection 'STOE X-AREA'
_computing_data_reduction 'STOE X-RED, PLATON (A.L.Spek, 2005)'
_computing_molecular_graphics
;
O. V. Dolomanov, L. J. Bourhis, R. J. Gildea, J. A. K. Howard and H.
Puschmann,
OLEX2: a complete structure solution, refinement and analysis program.
J. Appl. Cryst. (2009). 42, 339-341.
;
_computing_publication_material
;
O. V. Dolomanov, L. J. Bourhis, R. J. Gildea, J. A. K. Howard and H.
Puschmann,
OLEX2: a complete structure solution, refinement and analysis program.
J. Appl. Cryst. (2009). 42, 339-341.
;
_computing_structure_refinement 'SHELXL-2013 (Sheldrick, 2013)'
_computing_structure_solution 'SHELXS-2013 (Sheldrick, 2013)'
_diffrn_ambient_temperature 150(2)
_diffrn_detector_area_resol_mean 6.667
_diffrn_measured_fraction_theta_full 0.999
_diffrn_measured_fraction_theta_max 0.999
_diffrn_measurement_device_type 'Stoe IPDS II'
_diffrn_measurement_method 'area detector'
_diffrn_radiation_type MoK\a
_diffrn_radiation_wavelength 0.71073
_diffrn_reflns_av_R_equivalents 0.1159
_diffrn_reflns_av_unetI/netI 0.0874
_diffrn_reflns_Laue_measured_fraction_full 0.999
_diffrn_reflns_Laue_measured_fraction_max 0.999
_diffrn_reflns_limit_h_max 23
_diffrn_reflns_limit_h_min -23
_diffrn_reflns_limit_k_max 28
_diffrn_reflns_limit_k_min -25
_diffrn_reflns_limit_l_max 36
_diffrn_reflns_limit_l_min -36
_diffrn_reflns_number 294120
_diffrn_reflns_point_group_measured_fraction_full 0.999
_diffrn_reflns_point_group_measured_fraction_max 0.999
_diffrn_reflns_theta_full 25.250
_diffrn_reflns_theta_max 25.350
_diffrn_reflns_theta_min 1.873
_diffrn_source 'fine-focus sealed tube'
_exptl_absorpt_coefficient_mu 2.982
_exptl_absorpt_correction_T_max 0.8207
_exptl_absorpt_correction_T_min 0.2338
_exptl_absorpt_correction_type integration
_exptl_absorpt_process_details 'STOE X-RED & X-SHAPE'
_exptl_crystal_colour yellow
_exptl_crystal_density_diffrn 1.696
_exptl_crystal_description plate
_exptl_crystal_F_000 6860
_exptl_crystal_size_max 0.480
_exptl_crystal_size_mid 0.350
_exptl_crystal_size_min 0.070
_platon_squeeze_details
;
Spek, A.L. (2003), J.Appl.Cryst. 36, 7-13
;
_refine_diff_density_max 1.840
_refine_diff_density_min -1.980
_refine_diff_density_rms 0.213
_refine_ls_abs_structure_details
;
Flack x determined using 6873 quotients [(I+)-(I-)]/[(I+)+(I-)]
(Parsons and Flack (2004), Acta Cryst. A60, s61).
;
_refine_ls_abs_structure_Flack 0.070(5)
_refine_ls_extinction_method none
_refine_ls_goodness_of_fit_ref 1.122
_refine_ls_hydrogen_treatment constr
_refine_ls_matrix_type full
_refine_ls_number_parameters 546
_refine_ls_number_reflns 24906
_refine_ls_number_restraints 1
_refine_ls_restrained_S_all 1.122
_refine_ls_R_factor_all 0.1072
_refine_ls_R_factor_gt 0.0837
_refine_ls_shift/su_max 0.000
_refine_ls_shift/su_mean 0.000
_refine_ls_structure_factor_coef Fsqd
_refine_ls_weighting_details
;
w=1/[\s^2^(Fo^2^)+(0.1343P)^2^+21.3540P]
where P=(Fo^2^+2Fc^2^)/3
;
_refine_ls_weighting_scheme calc
_refine_ls_wR_factor_gt 0.2322
_refine_ls_wR_factor_ref 0.2409
_reflns_Friedel_coverage 0.856
_reflns_Friedel_fraction_full 1.000
_reflns_Friedel_fraction_max 1.000
_reflns_number_gt 18470
_reflns_number_total 24906
_reflns_threshold_expression 'I > 2\s(I)'
_cod_data_source_file c3dt50133g.txt
_cod_data_source_block 2
_cod_database_code 7021869
_shelx_space_group_comment
;
The symmetry employed for this shelxl refinement is uniquely defined
by the following loop, which should always be used as a source of
symmetry information in preference to the above space-group names.
They are only intended as comments.
;
_shelx_estimated_absorpt_t_min 0.329
_shelx_estimated_absorpt_t_max 0.818

loop_
_space_group_symop_operation_xyz
'x, y, z'
'-x+1/2, -y, z+1/2'
'x+1/2, -y+1/2, -z'
'-x, y+1/2, -z+1/2'

loop_
_atom_site_label
_atom_site_type_symbol
_atom_site_fract_x
_atom_site_fract_y
_atom_site_fract_z
_atom_site_U_iso_or_equiv
_atom_site_adp_type
_atom_site_occupancy
_atom_site_site_symmetry_order
_atom_site_calc_flag
_atom_site_refinement_flags_posn
_atom_site_refinement_flags_adp
_atom_site_refinement_flags_occupancy
_atom_site_disorder_assembly
_atom_site_disorder_group
Dy1 Dy 0.19289(6) 0.69917(6) 0.32154(4) 0.0447(3) Uani 1 1 d . . . . .
Dy2 Dy 0.35736(6) 0.69901(5) 0.25228(4) 0.0414(3) Uani 1 1 d . . . . .
Dy3 Dy 0.33263(6) 0.58373(5) 0.32825(4) 0.0425(3) Uani 1 1 d . . . . .
Dy4 Dy 0.16918(6) 0.54809(6) 0.27730(4) 0.0472(3) Uani 1 1 d . . . . .
Dy5 Dy 0.19749(6) 0.66292(6) 0.19937(4) 0.0467(3) Uani 1 1 d . . . . .
O21 O 0.3159(7) 0.6814(6) 0.3221(5) 0.035(3) Uiso 1 1 d . . . . .
H21 H 0.3390 0.7020 0.3434 0.042 Uiso 1 1 calc R U . . .
O22 O 0.2158(8) 0.5963(7) 0.3347(5) 0.041(4) Uiso 1 1 d . . . . .
H22 H 0.1989 0.5839 0.3613 0.049 Uiso 1 1 calc R U . . .
O23 O 0.1392(7) 0.6416(6) 0.2634(5) 0.032(3) Uiso 1 1 d . . . . .
H23A H 0.0920 0.6471 0.2613 0.038 Uiso 1 1 calc R U . . .
O24 O 0.2412(8) 0.7277(7) 0.2495(6) 0.041(4) Uiso 1 1 d . . . . .
H24 H 0.2345 0.7657 0.2422 0.050 Uiso 1 1 calc R U . . .
O25 O 0.2758(8) 0.6111(7) 0.2546(6) 0.048(4) Uiso 1 1 d . . . . .
H25 H 0.2982 0.5862 0.2359 0.058 Uiso 1 1 calc R U . . .
C1 C 0.0140(8) 0.8001(10) 0.2319(7) 0.066(8) Uiso 1 1 d G . . . .
H1 H 0.0615 0.7937 0.2248 0.080 Uiso 1 1 calc R U . . .
C2 C -0.0281(10) 0.8313(10) 0.2035(6) 0.081(10) Uiso 1 1 d G . . . .
H2 H -0.0094 0.8463 0.1769 0.098 Uiso 1 1 calc R U . . .
C3 C -0.0976(9) 0.8407(9) 0.2139(6) 0.062(8) Uiso 1 1 d G . . . .
H3 H -0.1264 0.8620 0.1944 0.075 Uiso 1 1 calc R U . . .
C4 C -0.1250(8) 0.8187(10) 0.2527(7) 0.079(9) Uiso 1 1 d G . . . .
H4 H -0.1725 0.8251 0.2598 0.095 Uiso 1 1 calc R U . . .
C5 C -0.0829(10) 0.7875(10) 0.2811(6) 0.078(10) Uiso 1 1 d G . . . .
H5 H -0.1016 0.7725 0.3077 0.093 Uiso 1 1 calc R U . . .
C6 C -0.0134(9) 0.7781(9) 0.2707(6) 0.057(7) Uiso 1 1 d G . . . .
C7 C 0.0310(15) 0.7366(14) 0.3017(11) 0.062(7) Uiso 1 1 d . . . . .
C8 C -0.0018(13) 0.6997(12) 0.3284(9) 0.049(6) Uiso 1 1 d . . . . .
H8 H -0.0497 0.6915 0.3238 0.058 Uiso 1 1 calc R U . . .
C9 C 0.0342(14) 0.6729(12) 0.3632(9) 0.056(7) Uiso 1 1 d D . . . .
C10 C -0.0032(9) 0.6320(8) 0.3957(6) 0.043(6) Uiso 1 1 d DG . . . .
C11 C 0.0370(7) 0.6024(10) 0.4261(7) 0.072(9) Uiso 1 1 d G . . . .
H11 H 0.0863 0.6051 0.4251 0.087 Uiso 1 1 calc R U . . .
C12 C 0.0051(11) 0.5688(10) 0.4581(7) 0.084(11) Uiso 1 1 d G . . . .
H12 H 0.0326 0.5485 0.4789 0.101 Uiso 1 1 calc R U . . .
C13 C -0.0670(12) 0.5648(10) 0.4595(7) 0.091(11) Uiso 1 1 d G . . . .
H13 H -0.0888 0.5418 0.4813 0.109 Uiso 1 1 calc R U . . .
C14 C -0.1072(8) 0.5944(11) 0.4290(8) 0.093(12) Uiso 1 1 d G . . . .
H14 H -0.1565 0.5917 0.4300 0.112 Uiso 1 1 calc R U . . .
C15 C -0.0753(9) 0.6280(9) 0.3971(7) 0.070(9) Uiso 1 1 d G . . . .
H15 H -0.1028 0.6483 0.3763 0.084 Uiso 1 1 calc R U . . .
C21B C 0.2807(18) 0.7484(16) 0.4579(8) 0.036(9) Uiso 0.6 1 d G . P A 2
C16B C 0.3361(18) 0.7771(15) 0.4774(13) 0.060(12) Uiso 0.6 1 d G . P A 2
H16B H 0.3643 0.8022 0.4604 0.072 Uiso 0.6 1 calc R U P A 2
C17B C 0.3502(18) 0.769(2) 0.5218(13) 0.081(18) Uiso 0.6 1 d G . P A 2
H17B H 0.3881 0.7887 0.5351 0.098 Uiso 0.6 1 calc R U P A 2
C18B C 0.309(2) 0.732(2) 0.5467(8) 0.10(2) Uiso 0.6 1 d G . P A 2
H18B H 0.3187 0.7269 0.5771 0.117 Uiso 0.6 1 calc R U P A 2
C19B C 0.254(2) 0.7037(17) 0.5272(12) 0.082(17) Uiso 0.6 1 d G . P A 2
H19B H 0.2254 0.6786 0.5442 0.099 Uiso 0.6 1 calc R U P A 2
C20B C 0.2395(14) 0.7117(16) 0.4828(12) 0.047(11) Uiso 0.6 1 d G . P A 2
H20B H 0.2016 0.6920 0.4695 0.056 Uiso 0.6 1 calc R U P A 2
C22 C 0.2596(18) 0.7631(16) 0.4097(12) 0.073(9) Uiso 1 1 d . . . . .
C23 C 0.2796(19) 0.8123(16) 0.3907(12) 0.079(10) Uiso 1 1 d . . . . .
H23 H 0.3137 0.8350 0.4051 0.095 Uiso 1 1 calc R U . . .
C24 C 0.2545(17) 0.8306(16) 0.3534(12) 0.072(9) Uiso 1 1 d . . . . .
C25A C 0.247(5) 0.902(3) 0.3331(19) 0.19(9) Uiso 0.4 1 d G . P B 2
C26A C 0.261(3) 0.897(2) 0.2884(18) 0.040(18) Uiso 0.4 1 d G . P B 2
H26A H 0.2503 0.8626 0.2735 0.047 Uiso 0.4 1 calc R U P B 2
C27A C 0.289(3) 0.943(3) 0.2656(15) 0.09(3) Uiso 0.4 1 d G . P B 2
H27A H 0.2987 0.9399 0.2350 0.105 Uiso 0.4 1 calc R U P B 2
C28A C 0.304(4) 0.994(2) 0.287(2) 0.10(3) Uiso 0.4 1 d G . P B 2
H28A H 0.3239 1.0257 0.2718 0.124 Uiso 0.4 1 calc R U P B 2
C29A C 0.290(3) 0.999(2) 0.332(2) 0.07(2) Uiso 0.4 1 d G . P B 2
H29A H 0.3005 1.0342 0.3471 0.078 Uiso 0.4 1 calc R U P B 2
C30A C 0.262(5) 0.953(3) 0.3550(16) 0.9(8) Uiso 0.4 1 d G . P B 2
H30A H 0.2521 0.9569 0.3855 1.100 Uiso 0.4 1 calc R U P B 2
C31 C -0.0765(9) 0.5986(10) 0.2686(7) 0.059(7) Uiso 1 1 d G . . . .
H31 H -0.0364 0.6136 0.2544 0.070 Uiso 1 1 calc R U . . .
C32 C -0.1407(11) 0.6251(8) 0.2627(7) 0.094(12) Uiso 1 1 d G . . . .
H32 H -0.1443 0.6582 0.2446 0.112 Uiso 1 1 calc R U . . .
C33 C -0.1994(9) 0.6033(9) 0.2834(7) 0.057(7) Uiso 1 1 d G . . . .
H33 H -0.2433 0.6214 0.2794 0.069 Uiso 1 1 calc R U . . .
C34 C -0.1941(10) 0.5548(10) 0.3099(8) 0.103(13) Uiso 1 1 d G . . . .
H34 H -0.2343 0.5399 0.3241 0.124 Uiso 1 1 calc R U . . .
C35 C -0.1300(12) 0.5283(9) 0.3158(8) 0.089(11) Uiso 1 1 d G . . . .
H35 H -0.1263 0.4952 0.3339 0.107 Uiso 1 1 calc R U . . .
C36 C -0.0712(9) 0.5502(10) 0.2951(8) 0.085(10) Uiso 1 1 d G . . . .
C37 C 0.0027(12) 0.5288(10) 0.3067(8) 0.041(6) Uiso 1 1 d . . . . .
C38 C 0.0173(15) 0.4897(13) 0.3401(10) 0.058(7) Uiso 1 1 d . . . . .
H38 H -0.0198 0.4746 0.3572 0.069 Uiso 1 1 calc R U . . .
C39 C 0.0821(13) 0.4730(11) 0.3486(9) 0.046(6) Uiso 1 1 d . . . . .
C40 C 0.0895(10) 0.4281(8) 0.3884(6) 0.049(6) Uiso 1 1 d G . . . .
C41 C 0.1498(9) 0.3951(9) 0.3882(6) 0.061(8) Uiso 1 1 d G . . . .
H41 H 0.1838 0.4008 0.3660 0.073 Uiso 1 1 calc R U . . .
C42 C 0.1602(10) 0.3537(9) 0.4205(8) 0.087(11) Uiso 1 1 d G . . . .
H42 H 0.2014 0.3312 0.4204 0.104 Uiso 1 1 calc R U . . .
C43 C 0.1104(12) 0.3453(9) 0.4530(7) 0.088(11) Uiso 1 1 d G . . . .
H43 H 0.1175 0.3171 0.4751 0.106 Uiso 1 1 calc R U . . .
C44 C 0.0501(11) 0.3783(11) 0.4532(7) 0.079(10) Uiso 1 1 d G . . . .
H44 H 0.0161 0.3726 0.4754 0.095 Uiso 1 1 calc R U . . .
C45 C 0.0397(9) 0.4197(9) 0.4209(7) 0.083(10) Uiso 1 1 d G . . . .
H45 H -0.0015 0.4422 0.4211 0.100 Uiso 1 1 calc R U . . .
C46 C 0.3035(10) 0.5561(9) 0.5161(7) 0.061(7) Uiso 1 1 d G . . . .
H46 H 0.3442 0.5774 0.5229 0.073 Uiso 1 1 calc R U . . .
C47 C 0.2613(13) 0.5355(12) 0.5497(5) 0.134(19) Uiso 1 1 d G . . . .
H47 H 0.2732 0.5428 0.5795 0.161 Uiso 1 1 calc R U . . .
C48 C 0.2018(12) 0.5042(11) 0.5397(6) 0.094(12) Uiso 1 1 d G . . . .
H48 H 0.1730 0.4901 0.5627 0.113 Uiso 1 1 calc R U . . .
C49 C 0.1844(9) 0.4936(9) 0.4961(7) 0.061(7) Uiso 1 1 d G . . . .
H49 H 0.1437 0.4722 0.4893 0.073 Uiso 1 1 calc R U . . .
C50 C 0.2266(10) 0.5142(9) 0.4625(5) 0.062(8) Uiso 1 1 d G . . . .
H50 H 0.2147 0.5069 0.4327 0.074 Uiso 1 1 calc R U . . .
C51 C 0.2861(9) 0.5454(9) 0.4725(6) 0.055(7) Uiso 1 1 d G . . . .
C52 C 0.3319(13) 0.5682(10) 0.4376(8) 0.043(5) Uiso 1 1 d . . . . .
C53 C 0.3965(15) 0.5910(13) 0.4404(11) 0.059(7) Uiso 1 1 d . . . . .
H53 H 0.4120 0.5972 0.4697 0.070 Uiso 1 1 calc R U . . .
C54 C 0.4433(14) 0.6068(13) 0.4091(10) 0.054(7) Uiso 1 1 d . . . . .
C55 C 0.5156(8) 0.6244(9) 0.4206(6) 0.075(9) Uiso 1 1 d G . . . .
C56 C 0.5652(10) 0.6158(9) 0.3880(5) 0.052(7) Uiso 1 1 d G . . . .
H56 H 0.5519 0.6001 0.3604 0.063 Uiso 1 1 calc R U . . .
C57 C 0.6344(9) 0.6300(11) 0.3958(6) 0.112(15) Uiso 1 1 d G . . . .
H57 H 0.6683 0.6241 0.3736 0.135 Uiso 1 1 calc R U . . .
C58 C 0.6539(8) 0.6529(11) 0.4362(7) 0.078(10) Uiso 1 1 d G . . . .
H58 H 0.7011 0.6626 0.4416 0.094 Uiso 1 1 calc R U . . .
C59 C 0.6042(10) 0.6615(9) 0.4688(6) 0.069(8) Uiso 1 1 d G . . . .
H59 H 0.6176 0.6771 0.4964 0.083 Uiso 1 1 calc R U . . .
C60 C 0.5351(9) 0.6472(10) 0.4610(6) 0.061(8) Uiso 1 1 d G . . . .
H60 H 0.5012 0.6531 0.4833 0.073 Uiso 1 1 calc R U . . .
C61 C 0.4598(15) 0.8820(10) 0.3617(10) 0.133(18) Uiso 1 1 d G . . . .
H61 H 0.4370 0.9109 0.3450 0.160 Uiso 1 1 calc R U . . .
C62 C 0.4882(17) 0.8951(9) 0.4025(10) 0.16(2) Uiso 1 1 d G . . . .
H62 H 0.4848 0.9331 0.4137 0.197 Uiso 1 1 calc R U . . .
C63 C 0.5215(14) 0.8528(13) 0.4269(7) 0.081(10) Uiso 1 1 d G . . . .
H63 H 0.5409 0.8618 0.4547 0.097 Uiso 1 1 calc R U . . .
C64 C 0.5264(13) 0.7972(11) 0.4104(8) 0.117(15) Uiso 1 1 d G . . . .
H64 H 0.5492 0.7682 0.4270 0.140 Uiso 1 1 calc R U . . .
C65 C 0.4980(13) 0.7840(8) 0.3696(8) 0.074(9) Uiso 1 1 d G . . . .
H65 H 0.5014 0.7461 0.3583 0.088 Uiso 1 1 calc R U . . .
C66 C 0.4647(12) 0.8264(11) 0.3452(7) 0.062(8) Uiso 1 1 d G . . . .
C67 C 0.4351(15) 0.8006(15) 0.3037(11) 0.063(7) Uiso 1 1 d . . . . .
C68 C 0.4292(19) 0.8464(18) 0.2679(13) 0.085(11) Uiso 1 1 d . . . . .
H68 H 0.4409 0.8851 0.2743 0.102 Uiso 1 1 calc R U . . .
C69 C 0.4068(11) 0.8315(10) 0.2262(8) 0.038(5) Uiso 1 1 d . . . . .
C70 C 0.4048(11) 0.8736(8) 0.1900(5) 0.061(8) Uiso 1 1 d G . . . .
C71 C 0.4019(9) 0.8549(7) 0.1466(6) 0.042(6) Uiso 1 1 d G . . . .
H71 H 0.3971 0.8151 0.1404 0.051 Uiso 1 1 calc R U . . .
C72 C 0.4062(12) 0.8943(9) 0.1124(5) 0.075(9) Uiso 1 1 d G . . . .
H72 H 0.4042 0.8815 0.0828 0.090 Uiso 1 1 calc R U . . .
C73 C 0.4133(13) 0.9525(8) 0.1215(7) 0.139(19) Uiso 1 1 d G . . . .
H73 H 0.4162 0.9795 0.0981 0.167 Uiso 1 1 calc R U . . .
C74 C 0.4162(12) 0.9713(6) 0.1649(8) 0.066(8) Uiso 1 1 d G . . . .
H74 H 0.4211 1.0111 0.1711 0.079 Uiso 1 1 calc R U . . .
C75 C 0.4120(11) 0.9318(8) 0.1991(6) 0.083(10) Uiso 1 1 d G . . . .
H75 H 0.4139 0.9447 0.2287 0.100 Uiso 1 1 calc R U . . .
C76 C 0.1280(9) 0.8600(8) 0.0918(6) 0.072(9) Uiso 1 1 d G . . . .
H76 H 0.0911 0.8411 0.0769 0.086 Uiso 1 1 calc R U . . .
C77 C 0.1487(11) 0.9146(8) 0.0786(6) 0.089(11) Uiso 1 1 d G . . . .
H77 H 0.1260 0.9330 0.0547 0.107 Uiso 1 1 calc R U . . .
C78 C 0.2027(10) 0.9423(7) 0.1005(7) 0.056(7) Uiso 1 1 d G . . . .
H78 H 0.2169 0.9796 0.0915 0.068 Uiso 1 1 calc R U . . .
C79 C 0.2359(9) 0.9154(8) 0.1355(7) 0.078(9) Uiso 1 1 d G . . . .
H79 H 0.2728 0.9343 0.1504 0.094 Uiso 1 1 calc R U . . .
C80 C 0.2152(10) 0.8608(8) 0.1486(6) 0.067(8) Uiso 1 1 d G . . . .
H80 H 0.2379 0.8424 0.1725 0.081 Uiso 1 1 calc R U . . .
C81 C 0.1612(9) 0.8331(6) 0.1268(6) 0.046(6) Uiso 1 1 d G . . . .
C82 C 0.1413(16) 0.7771(14) 0.1423(11) 0.063(8) Uiso 1 1 d . . . . .
C83 C 0.0807(15) 0.7451(13) 0.1287(11) 0.059(7) Uiso 1 1 d . . . . .
H83 H 0.0539 0.7622 0.1060 0.071 Uiso 1 1 calc R U . . .
C84 C 0.0581(14) 0.6974(13) 0.1428(9) 0.054(6) Uiso 1 1 d . . . . .
C85 C -0.0118(10) 0.6698(8) 0.1257(7) 0.070(8) Uiso 1 1 d G . . . .
C86 C -0.0414(12) 0.6879(8) 0.0863(7) 0.087(11) Uiso 1 1 d G . . . .
H86 H -0.0245 0.7214 0.0721 0.104 Uiso 1 1 calc R U . . .
C87 C -0.0957(12) 0.6568(10) 0.0678(6) 0.093(12) Uiso 1 1 d G . . . .
H87 H -0.1159 0.6691 0.0409 0.112 Uiso 1 1 calc R U . . .
C88 C -0.1205(10) 0.6077(9) 0.0886(7) 0.069(9) Uiso 1 1 d G . . . .
H88 H -0.1576 0.5865 0.0759 0.083 Uiso 1 1 calc R U . . .
C89 C -0.0909(10) 0.5897(7) 0.1279(7) 0.066(8) Uiso 1 1 d G . . . .
H89 H -0.1078 0.5561 0.1421 0.079 Uiso 1 1 calc R U . . .
C90 C -0.0366(9) 0.6207(8) 0.1465(6) 0.052(7) Uiso 1 1 d G . . . .
H90 H -0.0164 0.6084 0.1734 0.062 Uiso 1 1 calc R U . . .
C91 C 0.3052(19) 0.4468(16) 0.2966(13) 0.080(9) Uiso 1 1 d . . . . .
C92 C 0.3598(13) 0.4369(11) 0.3225(9) 0.044(5) Uiso 1 1 d . . . . .
H92 H 0.3900 0.4071 0.3084 0.053 Uiso 1 1 calc R U . . .
C93 C 0.3323(15) 0.4131(13) 0.3664(9) 0.058(7) Uiso 1 1 d . . . . .
H93A H 0.2996 0.4417 0.3789 0.069 Uiso 1 1 calc R U . . .
H93B H 0.3051 0.3780 0.3600 0.069 Uiso 1 1 calc R U . . .
C94 C 0.3834(14) 0.3989(13) 0.4003(10) 0.056(7) Uiso 1 1 d . . . . .
C95 C 0.4226(10) 0.3449(7) 0.4036(7) 0.059(7) Uiso 1 1 d G . . . .
C96 C 0.4266(10) 0.2970(9) 0.3764(5) 0.078(9) Uiso 1 1 d G . . . .
H96 H 0.4025 0.2966 0.3491 0.093 Uiso 1 1 calc R U . . .
C97 C 0.4659(10) 0.2497(7) 0.3891(6) 0.050(6) Uiso 1 1 d G . . . .
H97 H 0.4686 0.2169 0.3705 0.060 Uiso 1 1 calc R U . . .
C98 C 0.5011(10) 0.2502(8) 0.4290(7) 0.076(9) Uiso 1 1 d G . . . .
H98 H 0.5279 0.2179 0.4377 0.092 Uiso 1 1 calc R U . . .
C99 C 0.4971(11) 0.2981(10) 0.4562(6) 0.099(12) Uiso 1 1 d G . . . .
H99 H 0.5212 0.2984 0.4835 0.118 Uiso 1 1 calc R U . . .
C100 C 0.4579(11) 0.3454(8) 0.4435(6) 0.062(8) Uiso 1 1 d G . . . .
C101 C 0.398(2) 0.423(2) 0.4395(15) 0.094(12) Uiso 1 1 d . . . . .
H101 H 0.3798 0.4592 0.4477 0.113 Uiso 1 1 calc R U . . .
C102 C 0.4763(14) 0.5971(12) 0.2602(9) 0.051(7) Uiso 1 1 d . . . . .
C103 C 0.5158(12) 0.6443(10) 0.2359(8) 0.040(6) Uiso 1 1 d . . . . .
H103 H 0.5435 0.6257 0.2120 0.048 Uiso 1 1 calc R U . . .
C104 C 0.5714(15) 0.6776(13) 0.2694(10) 0.057(7) Uiso 1 1 d . . . . .
H10A H 0.5447 0.6969 0.2930 0.068 Uiso 1 1 calc R U . . .
H10B H 0.6017 0.6485 0.2834 0.068 Uiso 1 1 calc R U . . .
C105 C 0.6096(14) 0.7149(12) 0.2503(10) 0.056(7) Uiso 1 1 d . . . . .
C106 C 0.6680(8) 0.7069(7) 0.2154(5) 0.042(5) Uiso 1 1 d G . . . .
C107 C 0.6907(10) 0.6576(6) 0.1940(7) 0.073(9) Uiso 1 1 d G . . . .
H107 H 0.6688 0.6218 0.1997 0.088 Uiso 1 1 calc R U . . .
C108 C 0.7454(10) 0.6607(7) 0.1642(7) 0.071(9) Uiso 1 1 d G . . . .
H108 H 0.7609 0.6270 0.1496 0.086 Uiso 1 1 calc R U . . .
C109 C 0.7774(9) 0.7131(8) 0.1559(6) 0.070(9) Uiso 1 1 d G . . . .
H109 H 0.8149 0.7153 0.1355 0.084 Uiso 1 1 calc R U . . .
C110 C 0.7547(9) 0.7624(6) 0.1773(7) 0.060(7) Uiso 1 1 d G . . . .
H110 H 0.7766 0.7982 0.1716 0.072 Uiso 1 1 calc R U . . .
C111 C 0.7000(9) 0.7593(6) 0.2071(6) 0.057(7) Uiso 1 1 d G . . . .
C112 C 0.6178(17) 0.7710(15) 0.2526(12) 0.071(8) Uiso 1 1 d . . . . .
H112 H 0.5849 0.7929 0.2688 0.085 Uiso 1 1 calc R U . . .
C113 C 0.3397(12) 0.6598(11) 0.1433(8) 0.042(5) Uiso 1 1 d . . . . .
C114 C 0.2946(17) 0.6559(15) 0.1075(11) 0.069(8) Uiso 1 1 d . . . . .
H114 H 0.3105 0.6244 0.0874 0.082 Uiso 1 1 calc R U . . .
C115 C 0.2970(14) 0.7145(11) 0.0826(9) 0.049(6) Uiso 1 1 d . . . . .
H11A H 0.2793 0.7443 0.1029 0.058 Uiso 1 1 calc R U . . .
H11B H 0.3466 0.7236 0.0769 0.058 Uiso 1 1 calc R U . . .
C116 C 0.2600(14) 0.7211(12) 0.0412(9) 0.050(6) Uiso 1 1 d . . . . .
C117 C 0.2471(12) 0.7738(9) 0.0162(7) 0.091(11) Uiso 1 1 d G . . . .
C118 C 0.2635(11) 0.8309(10) 0.0244(6) 0.075(9) Uiso 1 1 d G . . . .
H118 H 0.2888 0.8410 0.0502 0.090 Uiso 1 1 calc R U . . .
C119 C 0.2430(13) 0.8733(7) -0.0050(8) 0.085(11) Uiso 1 1 d G . . . .
H119 H 0.2543 0.9124 0.0006 0.102 Uiso 1 1 calc R U . . .
C120 C 0.2060(13) 0.8586(9) -0.0426(7) 0.095(12) Uiso 1 1 d G . . . .
H120 H 0.1920 0.8876 -0.0628 0.114 Uiso 1 1 calc R U . . .
C121 C 0.1896(11) 0.8014(10) -0.0508(6) 0.075(9) Uiso 1 1 d G . . . .
H121 H 0.1643 0.7914 -0.0765 0.090 Uiso 1 1 calc R U . . .
C122 C 0.2101(12) 0.7590(7) -0.0214(8) 0.065(8) Uiso 1 1 d G . . . .
C123 C 0.233(2) 0.6833(19) 0.0159(14) 0.089(11) Uiso 1 1 d . . . . .
H123 H 0.2386 0.6433 0.0212 0.107 Uiso 1 1 calc R U . . .
C124 C 0.172(2) 0.5179(19) 0.1737(16) 0.099(12) Uiso 1 1 d . . . . .
C125 C 0.1255(17) 0.4751(15) 0.1873(11) 0.071(9) Uiso 1 1 d . . . . .
H125 H 0.1395 0.4392 0.1716 0.085 Uiso 1 1 calc R U . . .
C126 C 0.039(3) 0.485(3) 0.177(2) 0.135(18) Uiso 1 1 d . . . . .
H12A H 0.0183 0.5073 0.2012 0.162 Uiso 1 1 calc R U . . .
H12B H 0.0339 0.5076 0.1496 0.162 Uiso 1 1 calc R U . . .
C127 C 0.0020(18) 0.4348(16) 0.1723(13) 0.078(9) Uiso 1 1 d . . . . .
C128 C 0.0046(10) 0.3968(8) 0.1361(6) 0.075(9) Uiso 1 1 d G . . . .
C129 C 0.0497(9) 0.3925(8) 0.1006(7) 0.065(8) Uiso 1 1 d G . . . .
H129 H 0.0875 0.4186 0.0978 0.078 Uiso 1 1 calc R U . . .
C130 C 0.0397(10) 0.3500(9) 0.0691(6) 0.072(9) Uiso 1 1 d G . . . .
H130 H 0.0706 0.3471 0.0448 0.087 Uiso 1 1 calc R U . . .
C131 C -0.0155(10) 0.3118(8) 0.0731(6) 0.067(8) Uiso 1 1 d G . . . .
H131 H -0.0223 0.2828 0.0516 0.081 Uiso 1 1 calc R U . . .
C132 C -0.0606(9) 0.3161(8) 0.1087(6) 0.069(9) Uiso 1 1 d G . . . .
H132 H -0.0984 0.2900 0.1114 0.083 Uiso 1 1 calc R U . . .
C133 C -0.0506(9) 0.3586(8) 0.1402(5) 0.043(6) Uiso 1 1 d G . . . .
C134 C -0.0568(16) 0.4213(15) 0.1970(12) 0.068(8) Uiso 1 1 d . . . . .
H134 H -0.0745 0.4409 0.2220 0.082 Uiso 1 1 calc R U . . .
N1 N 0.4742(11) 0.6859(10) 0.2165(8) 0.051(5) Uiso 1 1 d . . . . .
H1A H 0.4670 0.6757 0.1853 0.062 Uiso 1 1 calc R U . . .
H1B H 0.4993 0.7231 0.2173 0.062 Uiso 1 1 calc R U . . .
N2 N 0.4030(10) 0.4877(8) 0.3334(7) 0.040(5) Uiso 1 1 d . . . . .
H2A H 0.4430 0.4895 0.3129 0.048 Uiso 1 1 calc R U . . .
H2B H 0.4216 0.4834 0.3636 0.048 Uiso 1 1 calc R U . . .
N3 N 0.1380(13) 0.4648(11) 0.2337(8) 0.062(6) Uiso 1 1 d . . . . .
H3A H 0.1758 0.4361 0.2364 0.075 Uiso 1 1 calc R U . . .
H3B H 0.0955 0.4476 0.2465 0.075 Uiso 1 1 calc R U . . .
N4 N 0.2210(14) 0.6460(13) 0.1201(10) 0.074(8) Uiso 1 1 d . . . . .
H4A H 0.2082 0.6059 0.1127 0.089 Uiso 1 1 calc R U . . .
H4B H 0.1909 0.6718 0.1025 0.089 Uiso 1 1 calc R U . . .
N5 N 0.6698(12) 0.7980(11) 0.2332(8) 0.059(6) Uiso 1 1 d . . . . .
H5A H 0.6821 0.8341 0.2368 0.071 Uiso 1 1 calc R U . . .
N6 N 0.4411(15) 0.3927(14) 0.4671(11) 0.083(9) Uiso 1 1 d . . . . .
H6 H 0.4545 0.4019 0.4939 0.099 Uiso 1 1 calc R U . . .
N7 N -0.0855(12) 0.3691(10) 0.1755(8) 0.056(6) Uiso 1 1 d . . . . .
H7 H -0.1207 0.3486 0.1853 0.068 Uiso 1 1 calc R U . . .
N8 N 0.1970(17) 0.7031(15) -0.0187(11) 0.091(9) Uiso 1 1 d . . . . .
H8A H 0.1699 0.6829 -0.0361 0.110 Uiso 1 1 calc R U . . .
O1 O 0.0965(8) 0.7447(7) 0.2987(6) 0.046(4) Uiso 1 1 d . . . . .
O2 O 0.1022(11) 0.6686(9) 0.3650(7) 0.066(5) Uiso 1 1 d . . . . .
O3 O 0.2194(9) 0.7927(8) 0.3228(7) 0.057(5) Uiso 1 1 d . . . . .
O4 O 0.2244(9) 0.7221(8) 0.3915(6) 0.053(4) Uiso 1 1 d . . . . .
O5 O 0.3716(8) 0.7861(7) 0.2189(6) 0.045(4) Uiso 1 1 d . . . . .
O6 O 0.4198(8) 0.7536(8) 0.2988(6) 0.047(4) Uiso 1 1 d . . . . .
O7 O 0.3181(8) 0.6647(7) 0.1810(5) 0.044(4) Uiso 1 1 d . . . . .
O8 O 0.4051(10) 0.6537(9) 0.1357(7) 0.065(5) Uiso 1 1 d . . . . .
O9 O 0.4265(9) 0.6120(8) 0.3700(6) 0.052(4) Uiso 1 1 d . . . . .
O10 O 0.3052(10) 0.5660(8) 0.3994(6) 0.057(5) Uiso 1 1 d . . . . .
O11 O 0.4157(7) 0.6119(7) 0.2730(5) 0.034(3) Uiso 1 1 d . . . . .
O12 O 0.5052(16) 0.5573(14) 0.2734(11) 0.113(10) Uiso 1 1 d . . . . .
O13 O 0.1342(10) 0.4875(8) 0.3314(7) 0.057(5) Uiso 1 1 d . . . . .
O14 O 0.0506(9) 0.5533(8) 0.2829(6) 0.049(4) Uiso 1 1 d . . . . .
O15 O 0.2801(9) 0.5059(8) 0.2925(6) 0.049(4) Uiso 1 1 d . . . . .
O16 O 0.2757(10) 0.4090(9) 0.2723(7) 0.063(5) Uiso 1 1 d . . . . .
O17 O 0.0890(11) 0.6639(10) 0.1691(8) 0.071(6) Uiso 1 1 d . . . . .
O18 O 0.1821(9) 0.7528(8) 0.1732(6) 0.053(4) Uiso 1 1 d . . . . .
O19 O 0.1813(8) 0.5610(7) 0.1966(6) 0.049(4) Uiso 1 1 d . . . . .
O20 O 0.1678(13) 0.5314(11) 0.1303(8) 0.083(7) Uiso 1 1 d . . . . .
C21A C 0.303(6) 0.772(4) 0.465(2) 0.11(4) Uiso 0.4 1 d G . P A 1
C16A C 0.349(5) 0.783(4) 0.499(4) 0.24(11) Uiso 0.4 1 d G . P A 1
H16A H 0.3827 0.8121 0.4964 0.287 Uiso 0.4 1 calc R U P A 1
C17A C 0.345(4) 0.750(4) 0.538(3) 0.07(2) Uiso 0.4 1 d G . P A 1
H17A H 0.3761 0.7579 0.5611 0.088 Uiso 0.4 1 calc R U P A 1
C18A C 0.295(5) 0.707(4) 0.542(2) 0.11(4) Uiso 0.4 1 d G . P A 1
H18A H 0.2926 0.6853 0.5678 0.133 Uiso 0.4 1 calc R U P A 1
C19A C 0.250(4) 0.696(4) 0.507(4) 0.35(19) Uiso 0.4 1 d G . P A 1
H19A H 0.2157 0.6669 0.5098 0.424 Uiso 0.4 1 calc R U P A 1
C20A C 0.254(5) 0.729(4) 0.469(3) 0.07(2) Uiso 0.4 1 d G . P A 1
H20A H 0.2223 0.7210 0.4451 0.089 Uiso 0.4 1 calc R U P A 1
C25B C 0.269(2) 0.8913(11) 0.3322(12) 0.060(13) Uiso 0.6 1 d G . P B 1
C26B C 0.265(2) 0.9049(13) 0.2878(11) 0.18(7) Uiso 0.6 1 d G . P B 1
H26B H 0.2676 0.8753 0.2663 0.217 Uiso 0.6 1 calc R U P B 1
C27B C 0.257(2) 0.9617(15) 0.2748(8) 0.059(12) Uiso 0.6 1 d G . P B 1
H27B H 0.2537 0.9710 0.2445 0.071 Uiso 0.6 1 calc R U P B 1
C28B C 0.2530(17) 1.0050(11) 0.3063(10) 0.057(12) Uiso 0.6 1 d G . P B 1
H28B H 0.2473 1.0438 0.2974 0.069 Uiso 0.6 1 calc R U P B 1
C29B C 0.2574(18) 0.9913(12) 0.3507(9) 0.059(12) Uiso 0.6 1 d G . P B 1
H29B H 0.2548 1.0209 0.3722 0.070 Uiso 0.6 1 calc R U P B 1
C30B C 0.2657(18) 0.9345(14) 0.3636(9) 0.067(14) Uiso 0.6 1 d G . P B 1
H30B H 0.2687 0.9252 0.3940 0.080 Uiso 0.6 1 calc R U P B 1

loop_
_atom_site_aniso_label
_atom_site_aniso_U_11
_atom_site_aniso_U_22
_atom_site_aniso_U_33
_atom_site_aniso_U_23
_atom_site_aniso_U_13
_atom_site_aniso_U_12
Dy1 0.0487(6) 0.0484(7) 0.0369(6) -0.0003(6) -0.0012(5) 0.0040(6)
Dy2 0.0450(6) 0.0436(6) 0.0355(6) 0.0033(6) -0.0038(5) -0.0013(5)
Dy3 0.0468(6) 0.0438(6) 0.0368(6) 0.0036(5) -0.0029(5) -0.0001(5)
Dy4 0.0469(6) 0.0483(7) 0.0463(7) -0.0023(6) -0.0019(6) -0.0041(6)
Dy5 0.0443(6) 0.0614(8) 0.0344(6) -0.0005(6) -0.0030(5) -0.0037(6)

loop_
_atom_type_symbol
_atom_type_description
_atom_type_scat_dispersion_real
_atom_type_scat_dispersion_imag
_atom_type_scat_source
C C 0.0033 0.0016 'International Tables Vol C Tables 4.2.6.8 and 6.1.1.4'
H H 0.0000 0.0000 'International Tables Vol C Tables 4.2.6.8 and 6.1.1.4'
N N 0.0061 0.0033 'International Tables Vol C Tables 4.2.6.8 and 6.1.1.4'
O O 0.0106 0.0060 'International Tables Vol C Tables 4.2.6.8 and 6.1.1.4'
Dy Dy -0.1892 4.4098 'International Tables Vol C Tables 4.2.6.8 and 6.1.1.4'
Cl Cl 0.1484 0.1585 'International Tables Vol C Tables 4.2.6.8 and 6.1.1.4'

loop_
_geom_angle_atom_site_label_1
_geom_angle_atom_site_label_2
_geom_angle_atom_site_label_3
_geom_angle
O3 Dy1 O1 74.6(6)
O3 Dy1 O4 72.2(7)
O1 Dy1 O4 113.5(7)
O3 Dy1 O2 117.7(7)
O1 Dy1 O2 72.5(7)
O4 Dy1 O2 74.8(7)
O3 Dy1 O21 86.7(6)
O1 Dy1 O21 153.7(6)
O4 Dy1 O21 76.8(6)
O2 Dy1 O21 133.5(6)
O3 Dy1 O23 129.9(6)
O1 Dy1 O23 71.7(6)
O4 Dy1 O23 156.4(6)
O2 Dy1 O23 85.8(6)
O21 Dy1 O23 109.0(5)
O3 Dy1 O22 154.3(6)
O1 Dy1 O22 130.9(6)
O4 Dy1 O22 91.7(6)
O2 Dy1 O22 75.0(7)
O21 Dy1 O22 69.9(5)
O23 Dy1 O22 70.1(5)
O3 Dy1 O24 70.6(6)
O1 Dy1 O24 84.8(6)
O4 Dy1 O24 131.7(6)
O2 Dy1 O24 151.4(6)
O21 Dy1 O24 71.4(5)
O23 Dy1 O24 70.5(5)
O22 Dy1 O24 109.7(5)
O6 Dy2 O5 73.4(6)
O6 Dy2 O21 72.9(6)
O5 Dy2 O21 127.5(6)
O6 Dy2 O24 111.8(6)
O5 Dy2 O24 81.0(6)
O21 Dy2 O24 75.7(5)
O6 Dy2 O11 93.6(6)
O5 Dy2 O11 144.2(5)
O21 Dy2 O11 76.7(5)
O24 Dy2 O11 134.3(5)
O6 Dy2 O7 155.9(6)
O5 Dy2 O7 86.1(6)
O21 Dy2 O7 131.0(5)
O24 Dy2 O7 76.4(5)
O11 Dy2 O7 95.8(5)
O6 Dy2 N1 82.2(7)
O5 Dy2 N1 79.0(7)
O21 Dy2 N1 133.3(6)
O24 Dy2 N1 151.0(7)
O11 Dy2 N1 66.0(6)
O7 Dy2 N1 81.5(6)
O6 Dy2 O25 139.1(6)
O5 Dy2 O25 142.1(6)
O21 Dy2 O25 67.8(5)
O24 Dy2 O25 69.3(6)
O11 Dy2 O25 66.8(5)
O7 Dy2 O25 64.9(6)
N1 Dy2 O25 117.3(6)
O10 Dy3 O22 73.2(6)
O10 Dy3 O9 73.0(7)
O22 Dy3 O9 133.7(6)
O10 Dy3 O21 103.0(6)
O22 Dy3 O21 75.1(5)
O9 Dy3 O21 82.7(6)
O10 Dy3 O15 101.7(7)
O22 Dy3 O15 73.3(6)
O9 Dy3 O15 144.6(6)
O21 Dy3 O15 131.7(6)
O10 Dy3 O11 150.5(6)
O22 Dy3 O11 132.8(5)
O9 Dy3 O11 77.7(6)
O21 Dy3 O11 76.5(5)
O15 Dy3 O11 99.9(6)
O10 Dy3 O25 141.1(6)
O22 Dy3 O25 67.8(6)
O9 Dy3 O25 137.9(6)
O21 Dy3 O25 68.0(5)
O15 Dy3 O25 66.7(6)
O11 Dy3 O25 66.9(5)
O10 Dy3 N2 84.7(7)
O22 Dy3 N2 128.0(6)
O9 Dy3 N2 78.8(6)
O21 Dy3 N2 156.9(5)
O15 Dy3 N2 65.8(6)
O11 Dy3 N2 86.1(6)
O25 Dy3 N2 118.9(6)
O22 Dy4 O13 82.3(7)
O22 Dy4 O14 108.1(6)
O13 Dy4 O14 71.6(7)
O22 Dy4 O23 76.7(5)
O13 Dy4 O23 130.5(6)
O14 Dy4 O23 73.3(6)
O22 Dy4 O15 72.7(6)
O13 Dy4 O15 82.5(6)
O14 Dy4 O15 153.5(6)
O23 Dy4 O15 130.5(6)
O22 Dy4 N3 156.6(7)
O13 Dy4 N3 80.0(8)
O14 Dy4 N3 80.6(8)
O23 Dy4 N3 126.7(7)
O15 Dy4 N3 89.8(7)
O22 Dy4 O19 131.7(6)
O13 Dy4 O19 145.0(6)
O14 Dy4 O19 99.3(6)
O23 Dy4 O19 74.2(5)
O15 Dy4 O19 99.0(6)
N3 Dy4 O19 65.1(7)
O22 Dy4 O25 67.3(6)
O13 Dy4 O25 140.6(6)
O14 Dy4 O25 140.4(6)
O23 Dy4 O25 67.4(5)
O15 Dy4 O25 65.3(6)
N3 Dy4 O25 119.9(7)
O19 Dy4 O25 66.3(6)
O18 Dy5 O17 74.3(7)
O18 Dy5 O23 115.8(6)
O17 Dy5 O23 84.2(7)
O18 Dy5 O24 71.0(6)
O17 Dy5 O24 126.5(7)
O23 Dy5 O24 76.0(5)
O18 Dy5 O7 91.6(6)
O17 Dy5 O7 142.6(7)
O23 Dy5 O7 132.5(5)
O24 Dy5 O7 77.8(6)
O18 Dy5 O19 152.7(6)
O17 Dy5 O19 82.9(7)
O23 Dy5 O19 75.7(5)
O24 Dy5 O19 136.0(6)
O7 Dy5 O19 97.8(6)
O18 Dy5 N4 80.1(8)
O17 Dy5 N4 77.0(9)
O23 Dy5 N4 151.2(7)
O24 Dy5 N4 132.8(8)
O7 Dy5 N4 66.3(7)
O19 Dy5 N4 80.4(8)
O18 Dy5 O25 138.2(6)
O17 Dy5 O25 143.9(7)
O23 Dy5 O25 68.2(5)
O24 Dy5 O25 70.1(6)
O7 Dy5 O25 65.8(5)
O19 Dy5 O25 68.4(6)
N4 Dy5 O25 117.1(8)
Dy2 O21 Dy3 101.7(6)
Dy2 O21 Dy1 107.7(6)
Dy3 O21 Dy1 108.0(6)
Dy2 O21 H21 112.9
Dy3 O21 H21 112.9
Dy1 O21 H21 112.9
Dy4 O22 Dy3 105.2(6)
Dy4 O22 Dy1 106.6(6)
Dy3 O22 Dy1 106.7(6)
Dy4 O22 H22 112.6
Dy3 O22 H22 112.6
Dy1 O22 H22 112.6
Dy4 O23 Dy5 103.8(6)
Dy4 O23 Dy1 106.4(6)
Dy5 O23 Dy1 106.8(5)
Dy4 O23 H23A 113.1
Dy5 O23 H23A 113.1
Dy1 O23 H23A 113.1
Dy5 O24 Dy2 100.7(6)
Dy5 O24 Dy1 105.9(6)
Dy2 O24 Dy1 104.6(6)
Dy5 O24 H24 114.7
Dy2 O24 H24 114.7
Dy1 O24 H24 114.7
Dy5 O25 Dy3 159.8(8)
Dy5 O25 Dy2 88.0(5)
Dy3 O25 Dy2 87.8(5)
Dy5 O25 Dy4 88.7(5)
Dy3 O25 Dy4 88.0(6)
Dy2 O25 Dy4 158.4(8)
Dy5 O25 H25 99.5
Dy3 O25 H25 100.7
Dy2 O25 H25 101.4
Dy4 O25 H25 100.3
C2 C1 C6 120.0
C2 C1 H1 120.0
C6 C1 H1 120.0
C3 C2 C1 120.0
C3 C2 H2 120.0
C1 C2 H2 120.0
C4 C3 C2 120.0
C4 C3 H3 120.0
C2 C3 H3 120.0
C3 C4 C5 120.0
C3 C4 H4 120.0
C5 C4 H4 120.0
C4 C5 C6 120.0
C4 C5 H5 120.0
C6 C5 H5 120.0
C5 C6 C1 120.0
C5 C6 C7 118.3(16)
C1 C6 C7 121.4(16)
O1 C7 C8 127(3)
O1 C7 C6 113(2)
C8 C7 C6 120(2)
C7 C8 C9 120(2)
C7 C8 H8 119.8
C9 C8 H8 119.8
O2 C9 C8 124(2)
O2 C9 C10 113(2)
C8 C9 C10 121(2)
C11 C10 C15 120.0
C11 C10 C9 118.2(16)
C15 C10 C9 121.6(16)
C12 C11 C10 120.0
C12 C11 H11 120.0
C10 C11 H11 120.0
C11 C12 C13 120.0
C11 C12 H12 120.0
C13 C12 H12 120.0
C12 C13 C14 120.0
C12 C13 H13 120.0
C14 C13 H13 120.0
C15 C14 C13 120.0
C15 C14 H14 120.0
C13 C14 H14 120.0
C14 C15 C10 120.0
C14 C15 H15 120.0
C10 C15 H15 120.0
C16B C21B C20B 120.0
C16B C21B C22 120(3)
C20B C21B C22 120(3)
C21B C16B C17B 120.0
C21B C16B H16B 120.0
C17B C16B H16B 120.0
C18B C17B C16B 120.0
C18B C17B H17B 120.0
C16B C17B H17B 120.0
C17B C18B C19B 120.0
C17B C18B H18B 120.0
C19B C18B H18B 120.0
C20B C19B C18B 120.0
C20B C19B H19B 120.0
C18B C19B H19B 120.0
C19B C20B C21B 120.0
C19B C20B H20B 120.0
C21B C20B H20B 120.0
O4 C22 C23 127(3)
O4 C22 C21B 112(3)
C23 C22 C21B 121(3)
O4 C22 C21A 134(4)
C23 C22 C21A 100(4)
O4 C22 C20A 93(3)
C23 C22 C20A 139(4)
C21A C22 C20A 42.3(15)
C24 C23 C22 123(4)
C24 C23 H23 118.4
C22 C23 H23 118.4
C23 C24 O3 122(3)
C23 C24 C25B 125(3)
O3 C24 C25B 112(3)
C23 C24 C25A 129(4)
O3 C24 C25A 108(3)
C26A C25A C30A 120.0
C26A C25A C24 104(4)
C30A C25A C24 128(4)
C27A C26A C25A 120.0
C27A C26A H26A 120.0
C25A C26A H26A 120.0
C26A C27A C28A 120.0
C26A C27A H27A 120.0
C28A C27A H27A 120.0
C27A C28A C29A 120.0
C27A C28A H28A 120.0
C29A C28A H28A 120.0
C30A C29A C28A 120.0
C30A C29A H29A 120.0
C28A C29A H29A 120.0
C29A C30A C25A 120.0
C29A C30A H30A 120.0
C25A C30A H30A 120.0
C32 C31 C36 120.0
C32 C31 H31 120.0
C36 C31 H31 120.0
C31 C32 C33 120.0
C31 C32 H32 120.0
C33 C32 H32 120.0
C34 C33 C32 120.0
C34 C33 H33 120.0
C32 C33 H33 120.0
C33 C34 C35 120.0
C33 C34 H34 120.0
C35 C34 H34 120.0
C36 C35 C34 120.0
C36 C35 H35 120.0
C34 C35 H35 120.0
C35 C36 C31 120.0
C35 C36 C37 121.7(17)
C31 C36 C37 117.5(17)
O14 C37 C38 123(2)
O14 C37 C36 113(2)
C38 C37 C36 124(2)
C39 C38 C37 121(3)
C39 C38 H38 119.3
C37 C38 H38 119.3
O13 C39 C38 129(3)
O13 C39 C40 116(2)
C38 C39 C40 115(2)
C41 C40 C45 120.0
C41 C40 C39 115.5(15)
C45 C40 C39 124.5(15)
C42 C41 C40 120.0
C42 C41 H41 120.0
C40 C41 H41 120.0
C41 C42 C43 120.0
C41 C42 H42 120.0
C43 C42 H42 120.0
C44 C43 C42 120.0
C44 C43 H43 120.0
C42 C43 H43 120.0
C43 C44 C45 120.0
C43 C44 H44 120.0
C45 C44 H44 120.0
C44 C45 C40 120.0
C44 C45 H45 120.0
C40 C45 H45 120.0
C47 C46 C51 120.0
C47 C46 H46 120.0
C51 C46 H46 120.0
C46 C47 C48 120.0
C46 C47 H47 120.0
C48 C47 H47 120.0
C49 C48 C47 120.0
C49 C48 H48 120.0
C47 C48 H48 120.0
C50 C49 C48 120.0
C50 C49 H49 120.0
C48 C49 H49 120.0
C49 C50 C51 120.0
C49 C50 H50 120.0
C51 C50 H50 120.0
C50 C51 C46 120.0
C50 C51 C52 121.4(16)
C46 C51 C52 118.6(16)
O10 C52 C53 116(2)
O10 C52 C51 114(2)
C53 C52 C51 130(2)
C52 C53 C54 132(3)
C52 C53 H53 114.1
C54 C53 H53 114.1
O9 C54 C53 122(3)
O9 C54 C55 116(2)
C53 C54 C55 122(3)
C56 C55 C60 120.0
C56 C55 C54 115.6(17)
C60 C55 C54 124.4(17)
C55 C56 C57 120.0
C55 C56 H56 120.0
C57 C56 H56 120.0
C58 C57 C56 120.0
C58 C57 H57 120.0
C56 C57 H57 120.0
C57 C58 C59 120.0
C57 C58 H58 120.0
C59 C58 H58 120.0
C58 C59 C60 120.0
C58 C59 H59 120.0
C60 C59 H59 120.0
C59 C60 C55 120.0
C59 C60 H60 120.0
C55 C60 H60 120.0
C62 C61 C66 120.0
C62 C61 H61 120.0
C66 C61 H61 120.0
C61 C62 C63 120.0
C61 C62 H62 120.0
C63 C62 H62 120.0
C64 C63 C62 120.0
C64 C63 H63 120.0
C62 C63 H63 120.0
C65 C64 C63 120.0
C65 C64 H64 120.0
C63 C64 H64 120.0
C64 C65 C66 120.0
C64 C65 H65 120.0
C66 C65 H65 120.0
C65 C66 C61 120.0
C65 C66 C67 110(2)
C61 C66 C67 130(2)
O6 C67 C66 126(3)
O6 C67 C68 124(3)
C66 C67 C68 110(3)
C69 C68 C67 120(3)
C69 C68 H68 119.9
C67 C68 H68 119.9
O5 C69 C68 122(3)
O5 C69 C70 114(2)
C68 C69 C70 122(3)
C71 C70 C75 120.0
C71 C70 C69 120.0(16)
C75 C70 C69 119.8(16)
C72 C71 C70 120.0
C72 C71 H71 120.0
C70 C71 H71 120.0
C71 C72 C73 120.0
C71 C72 H72 120.0
C73 C72 H72 120.0
C74 C73 C72 120.0
C74 C73 H73 120.0
C72 C73 H73 120.0
C73 C74 C75 120.0
C73 C74 H74 120.0
C75 C74 H74 120.0
C74 C75 C70 120.0
C74 C75 H75 120.0
C70 C75 H75 120.0
C77 C76 C81 120.0
C77 C76 H76 120.0
C81 C76 H76 120.0
C78 C77 C76 120.0
C78 C77 H77 120.0
C76 C77 H77 120.0
C77 C78 C79 120.0
C77 C78 H78 120.0
C79 C78 H78 120.0
C80 C79 C78 120.0
C80 C79 H79 120.0
C78 C79 H79 120.0
C79 C80 C81 120.0
C79 C80 H80 120.0
C81 C80 H80 120.0
C80 C81 C76 120.0
C80 C81 C82 117.5(17)
C76 C81 C82 122.5(17)
O18 C82 C81 117(2)
O18 C82 C83 117(3)
C81 C82 C83 126(3)
C84 C83 C82 129(3)
C84 C83 H83 115.4
C82 C83 H83 115.4
O17 C84 C83 126(3)
O17 C84 C85 111(2)
C83 C84 C85 122(3)
C86 C85 C90 120.0
C86 C85 C84 120.7(16)
C90 C85 C84 118.4(17)
C85 C86 C87 120.0
C85 C86 H86 120.0
C87 C86 H86 120.0
C86 C87 C88 120.0
C86 C87 H87 120.0
C88 C87 H87 120.0
C89 C88 C87 120.0
C89 C88 H88 120.0
C87 C88 H88 120.0
C88 C89 C90 120.0
C88 C89 H89 120.0
C90 C89 H89 120.0
C89 C90 C85 120.0
C89 C90 H90 120.0
C85 C90 H90 120.0
O16 C91 C92 125(3)
O16 C91 O15 117(3)
C92 C91 O15 118(3)
C91 C92 N2 116(3)
C91 C92 C93 108(2)
N2 C92 C93 107(2)
C91 C92 H92 108.8
N2 C92 H92 108.8
C93 C92 H92 108.8
C94 C93 C92 117(2)
C94 C93 H93A 107.9
C92 C93 H93A 107.9
C94 C93 H93B 107.9
C92 C93 H93B 107.9
H93A C93 H93B 107.2
C101 C94 C93 132(3)
C101 C94 C95 101(3)
C93 C94 C95 126(3)
C96 C95 C100 120.0
C96 C95 C94 132.3(17)
C100 C95 C94 107.6(17)
C97 C96 C95 120.0
C97 C96 H96 120.0
C95 C96 H96 120.0
C96 C97 C98 120.0
C96 C97 H97 120.0
C98 C97 H97 120.0
C99 C98 C97 120.0
C99 C98 H98 120.0
C97 C98 H98 120.0
C98 C99 C100 120.0
C98 C99 H99 120.0
C100 C99 H99 120.0
N6 C100 C99 129(2)
N6 C100 C95 111(2)
C99 C100 C95 120.0
C94 C101 N6 117(4)
C94 C101 H101 121.4
N6 C101 H101 121.4
O12 C102 O11 123(3)
O12 C102 C103 121(3)
O11 C102 C103 114(2)
N1 C103 C102 115(2)
N1 C103 C104 108(2)
C102 C103 C104 111(2)
N1 C103 H103 107.7
C102 C103 H103 107.7
C104 C103 H103 107.7
C105 C104 C103 114(3)
C105 C104 H10A 108.8
C103 C104 H10A 108.8
C105 C104 H10B 108.8
C103 C104 H10B 108.8
H10A C104 H10B 107.7
C104 C105 C112 136(3)
C104 C105 C106 130(3)
C112 C105 C106 94(2)
C107 C106 C111 120.0
C107 C106 C105 130.2(15)
C111 C106 C105 109.8(15)
C106 C107 C108 120.0
C106 C107 H107 120.0
C108 C107 H107 120.0
C109 C108 C107 120.0
C109 C108 H108 120.0
C107 C108 H108 120.0
C108 C109 C110 120.0
C108 C109 H109 120.0
C110 C109 H109 120.0
C111 C110 C109 120.0
C111 C110 H110 120.0
C109 C110 H110 120.0
N5 C111 C110 133.0(16)
N5 C111 C106 106.9(16)
C110 C111 C106 120.0
C105 C112 N5 123(3)
C105 C112 H112 118.7
N5 C112 H112 118.7
O7 C113 O8 121(2)
O7 C113 C114 122(2)
O8 C113 C114 117(2)
C113 C114 N4 114(3)
C113 C114 C115 108(3)
N4 C114 C115 107(3)
C113 C114 H114 109.5
N4 C114 H114 109.5
C115 C114 H114 109.5
C116 C115 C114 120(2)
C116 C115 H11A 107.4
C114 C115 H11A 107.4
C116 C115 H11B 107.4
C114 C115 H11B 107.4
H11A C115 H11B 106.9
C123 C116 C115 130(3)
C123 C116 C117 101(3)
C115 C116 C117 128(2)
C118 C117 C122 120.0
C118 C117 C116 132.1(19)
C122 C117 C116 107.9(19)
C119 C118 C117 120.0
C119 C118 H118 120.0
C117 C118 H118 120.0
C120 C119 C118 120.0
C120 C119 H119 120.0
C118 C119 H119 120.0
C119 C120 C121 120.0
C119 C120 H120 120.0
C121 C120 H120 120.0
C122 C121 C120 120.0
C122 C121 H121 120.0
C120 C121 H121 120.0
N8 C122 C121 133(2)
N8 C122 C117 107(2)
C121 C122 C117 120.0
C116 C123 N8 116(4)
C116 C123 H123 121.8
N8 C123 H123 121.8
O19 C124 O20 112(4)
O19 C124 C125 120(4)
O20 C124 C125 115(4)
C124 C125 N3 108(3)
C124 C125 C126 118(4)
N3 C125 C126 111(3)
C124 C125 H125 106.5
N3 C125 H125 106.5
C126 C125 H125 106.5
C127 C126 C125 114(4)
C127 C126 H12A 108.7
C125 C126 H12A 108.7
C127 C126 H12B 108.7
C125 C126 H12B 108.7
H12A C126 H12B 107.6
C126 C127 C134 124(4)
C126 C127 C128 126(4)
C134 C127 C128 108(3)
C129 C128 C133 120.0
C129 C128 C127 132.2(19)
C133 C128 C127 107.8(19)
C130 C129 C128 120.0
C130 C129 H129 120.0
C128 C129 H129 120.0
C129 C130 C131 120.0
C129 C130 H130 120.0
C131 C130 H130 120.0
C130 C131 C132 120.0
C130 C131 H131 120.0
C132 C131 H131 120.0
C133 C132 C131 120.0
C133 C132 H132 120.0
C131 C132 H132 120.0
N7 C133 C132 129.6(16)
N7 C133 C128 110.4(16)
C132 C133 C128 120.0
C127 C134 N7 104(3)
C127 C134 H134 127.8
N7 C134 H134 127.8
C103 N1 Dy2 114.6(16)
C103 N1 H1A 108.6
Dy2 N1 H1A 108.6
C103 N1 H1B 108.6
Dy2 N1 H1B 108.6
H1A N1 H1B 107.6
C92 N2 Dy3 112.3(13)
C92 N2 H2A 109.2
Dy3 N2 H2A 109.2
C92 N2 H2B 109.2
Dy3 N2 H2B 109.2
H2A N2 H2B 107.9
C125 N3 Dy4 116(2)
C125 N3 H3A 108.2
Dy4 N3 H3A 108.2
C125 N3 H3B 108.2
Dy4 N3 H3B 108.2
H3A N3 H3B 107.4
C114 N4 Dy5 113(2)
C114 N4 H4A 108.9
Dy5 N4 H4A 108.9
C114 N4 H4B 108.9
Dy5 N4 H4B 108.9
H4A N4 H4B 107.7
C112 N5 C111 106(2)
C112 N5 H5A 127.1
C111 N5 H5A 127.1
C100 N6 C101 104(3)
C100 N6 H6 128.2
C101 N6 H6 128.2
C133 N7 C134 109(2)
C133 N7 H7 125.4
C134 N7 H7 125.4
C122 N8 C123 107(3)
C122 N8 H8A 126.7
C123 N8 H8A 126.7
C7 O1 Dy1 136.3(19)
C9 O2 Dy1 134.8(17)
C24 O3 Dy1 135.3(19)
C22 O4 Dy1 135(2)
C69 O5 Dy2 136.2(16)
C67 O6 Dy2 140(2)
C113 O7 Dy5 123.2(15)
C113 O7 Dy2 139.5(15)
Dy5 O7 Dy2 95.6(6)
C54 O9 Dy3 134.9(18)
C52 O10 Dy3 140.4(17)
C102 O11 Dy2 125.0(16)
C102 O11 Dy3 138.2(16)
Dy2 O11 Dy3 95.9(5)
C39 O13 Dy4 138.7(19)
C37 O14 Dy4 136.3(16)
C91 O15 Dy3 123.0(18)
C91 O15 Dy4 134.2(18)
Dy3 O15 Dy4 99.0(7)
C84 O17 Dy5 133.7(19)
C82 O18 Dy5 135.3(17)
C124 O19 Dy5 147(3)
C124 O19 Dy4 116(2)
Dy5 O19 Dy4 95.6(6)
C16A C21A C20A 120.0
C16A C21A C22 166(6)
C20A C21A C22 72(7)
C17A C16A C21A 120.00(7)
C17A C16A H16A 120.0
C21A C16A H16A 120.0
C16A C17A C18A 120.00(5)
C16A C17A H17A 120.0
C18A C17A H17A 120.0
C19A C18A C17A 120.0
C19A C18A H18A 120.0
C17A C18A H18A 120.0
C18A C19A C20A 120.0
C18A C19A H19A 120.0
C20A C19A H19A 120.0
C19A C20A C21A 120.0
C19A C20A C22 172(5)
C21A C20A C22 65(6)
C19A C20A H20A 120.0
C21A C20A H20A 120.0
C22 C20A H20A 55.0
C26B C25B C30B 120.0
C26B C25B C24 126(3)
C30B C25B C24 111(3)
C27B C26B C25B 120.0
C27B C26B H26B 120.0
C25B C26B H26B 120.0
C26B C27B C28B 120.0
C26B C27B H27B 120.0
C28B C27B H27B 120.0
C29B C28B C27B 120.0
C29B C28B H28B 120.0
C27B C28B H28B 120.0
C28B C29B C30B 120.0
C28B C29B H29B 120.0
C30B C29B H29B 120.0
C29B C30B C25B 120.0
C29B C30B H30B 120.0
C25B C30B H30B 120.0

loop_
_geom_bond_atom_site_label_1
_geom_bond_atom_site_label_2
_geom_bond_distance
Dy1 O3 2.236(19)
Dy1 O1 2.245(17)
Dy1 O4 2.275(19)
Dy1 O2 2.30(2)
Dy1 O21 2.401(14)
Dy1 O23 2.445(14)
Dy1 O22 2.467(16)
Dy1 O24 2.470(17)
Dy2 O6 2.250(18)
Dy2 O5 2.285(17)
Dy2 O21 2.303(15)
Dy2 O24 2.331(15)
Dy2 O11 2.402(15)
Dy2 O7 2.431(16)
Dy2 N1 2.51(2)
Dy2 O25 2.579(17)
Dy3 O10 2.266(19)
Dy3 O22 2.274(15)
Dy3 O9 2.303(18)
Dy3 O21 2.303(14)
Dy3 O15 2.343(18)
Dy3 O11 2.408(15)
Dy3 O25 2.571(18)
Dy3 N2 2.618(19)
Dy4 O22 2.259(16)
Dy4 O13 2.27(2)
Dy4 O14 2.290(17)
Dy4 O23 2.291(14)
Dy4 O15 2.393(17)
Dy4 N3 2.42(3)
Dy4 O19 2.483(18)
Dy4 O25 2.612(17)
Dy5 O18 2.260(18)
Dy5 O17 2.28(2)
Dy5 O23 2.301(14)
Dy5 O24 2.303(17)
Dy5 O7 2.385(15)
Dy5 O19 2.395(17)
Dy5 N4 2.48(3)
Dy5 O25 2.558(18)
O21 H21 0.9200
O22 H22 0.9200
O23 H23A 0.9200
O24 H24 0.9200
O25 H25 0.9200
C1 C2 1.3900
C1 C6 1.3900
C1 H1 0.9500
C2 C3 1.3900
C2 H2 0.9500
C3 C4 1.3900
C3 H3 0.9500
C4 C5 1.3900
C4 H4 0.9500
C5 C6 1.3900
C5 H5 0.9500
C6 C7 1.60(3)
C7 O1 1.28(3)
C7 C8 1.34(4)
C8 C9 1.41(4)
C8 H8 0.9500
C9 O2 1.31(3)
C9 C10 1.55(2)
C10 C11 1.3900
C10 C15 1.3900
C11 C12 1.3900
C11 H11 0.9500
C12 C13 1.3900
C12 H12 0.9500
C13 C14 1.3900
C13 H13 0.9500
C14 C15 1.3900
C14 H14 0.9500
C15 H15 0.9500
C21B C16B 1.3900
C21B C20B 1.3900
C21B C22 1.56(4)
C16B C17B 1.3900
C16B H16B 0.9500
C17B C18B 1.3900
C17B H17B 0.9500
C18B C19B 1.3900
C18B H18B 0.9500
C19B C20B 1.3900
C19B H19B 0.9500
C20B H20B 0.9500
C22 O4 1.29(4)
C22 C23 1.34(5)
C22 C21A 1.88(10)
C22 C20A 1.97(11)
C23 C24 1.30(5)
C23 H23 0.9500
C24 O3 1.45(4)
C24 C25B 1.58(4)
C24 C25A 1.79(7)
C25A C26A 1.3900
C25A C30A 1.3900
C26A C27A 1.3900
C26A H26A 0.9500
C27A C28A 1.3900
C27A H27A 0.9500
C28A C29A 1.3900
C28A H28A 0.9500
C29A C30A 1.3900
C29A H29A 0.9500
C30A H30A 0.9500
C31 C32 1.3900
C31 C36 1.3900
C31 H31 0.9500
C32 C33 1.3900
C32 H32 0.9500
C33 C34 1.3900
C33 H33 0.9500
C34 C35 1.3900
C34 H34 0.9500
C35 C36 1.3900
C35 H35 0.9500
C36 C37 1.55(3)
C37 O14 1.30(3)
C37 C38 1.39(4)
C38 C39 1.33(4)
C38 H38 0.9500
C39 O13 1.18(3)
C39 C40 1.61(3)
C40 C41 1.3900
C40 C45 1.3900
C41 C42 1.3900
C41 H41 0.9500
C42 C43 1.3900
C42 H42 0.9500
C43 C44 1.3900
C43 H43 0.9500
C44 C45 1.3900
C44 H44 0.9500
C45 H45 0.9500
C46 C47 1.3900
C46 C51 1.3900
C46 H46 0.9500
C47 C48 1.3900
C47 H47 0.9500
C48 C49 1.3900
C48 H48 0.9500
C49 C50 1.3900
C49 H49 0.9500
C50 C51 1.3900
C50 H50 0.9500
C51 C52 1.48(3)
C52 O10 1.27(3)
C52 C53 1.35(4)
C53 C54 1.36(4)
C53 H53 0.9500
C54 O9 1.24(3)
C54 C55 1.49(3)
C55 C56 1.3900
C55 C60 1.3900
C56 C57 1.3900
C56 H56 0.9500
C57 C58 1.3900
C57 H57 0.9500
C58 C59 1.3900
C58 H58 0.9500
C59 C60 1.3900
C59 H59 0.9500
C60 H60 0.9500
C61 C62 1.3900
C61 C66 1.3900
C61 H61 0.9500
C62 C63 1.3900
C62 H62 0.9500
C63 C64 1.3900
C63 H63 0.9500
C64 C65 1.3900
C64 H64 0.9500
C65 C66 1.3900
C65 H65 0.9500
C66 C67 1.51(4)
C67 O6 1.14(3)
C67 C68 1.53(5)
C68 C69 1.38(5)
C68 H68 0.9500
C69 O5 1.27(3)
C69 C70 1.48(3)
C70 C71 1.3900
C70 C75 1.3900
C71 C72 1.3900
C71 H71 0.9500
C72 C73 1.3900
C72 H72 0.9500
C73 C74 1.3900
C73 H73 0.9500
C74 C75 1.3900
C74 H74 0.9500
C75 H75 0.9500
C76 C77 1.3900
C76 C81 1.3900
C76 H76 0.9500
C77 C78 1.3900
C77 H77 0.9500
C78 C79 1.3900
C78 H78 0.9500
C79 C80 1.3900
C79 H79 0.9500
C80 C81 1.3900
C80 H80 0.9500
C81 C82 1.44(3)
C82 O18 1.35(4)
C82 C83 1.44(4)
C83 C84 1.27(4)
C83 H83 0.9500
C84 O17 1.26(3)
C84 C85 1.58(3)
C85 C86 1.3900
C85 C90 1.3900
C86 C87 1.3900
C86 H86 0.9500
C87 C88 1.3900
C87 H87 0.9500
C88 C89 1.3900
C88 H88 0.9500
C89 C90 1.3900
C89 H89 0.9500
C90 H90 0.9500
C91 O16 1.28(4)
C91 C92 1.33(4)
C91 O15 1.46(4)
C92 N2 1.48(3)
C92 C93 1.54(4)
C92 H92 1.0000
C93 C94 1.46(4)
C93 H93A 0.9900
C93 H93B 0.9900
C94 C101 1.35(5)
C94 C95 1.47(3)
C95 C96 1.3900
C95 C100 1.3900
C96 C97 1.3900
C96 H96 0.9500
C97 C98 1.3900
C97 H97 0.9500
C98 C99 1.3900
C98 H98 0.9500
C99 C100 1.3900
C99 H99 0.9500
C100 N6 1.35(3)
C101 N6 1.37(5)
C101 H101 0.9500
C102 O12 1.15(4)
C102 O11 1.28(3)
C102 C103 1.53(4)
C103 N1 1.39(3)
C103 C104 1.67(4)
C103 H103 1.0000
C104 C105 1.28(4)
C104 H10A 0.9900
C104 H10B 0.9900
C105 C112 1.32(4)
C105 C106 1.56(3)
C106 C107 1.3900
C106 C111 1.3900
C107 C108 1.3900
C107 H107 0.9500
C108 C109 1.3900
C108 H108 0.9500
C109 C110 1.3900
C109 H109 0.9500
C110 C111 1.3900
C110 H110 0.9500
C111 N5 1.33(3)
C112 N5 1.32(4)
C112 H112 0.9500
C113 O7 1.22(3)
C113 O8 1.29(3)
C113 C114 1.39(4)
C114 N4 1.48(4)
C114 C115 1.56(4)
C114 H114 1.0000
C115 C116 1.45(4)
C115 H11A 0.9900
C115 H11B 0.9900
C116 C123 1.28(5)
C116 C117 1.46(3)
C117 C118 1.3900
C117 C122 1.3900
C118 C119 1.3900
C118 H118 0.9500
C119 C120 1.3900
C119 H119 0.9500
C120 C121 1.3900
C120 H120 0.9500
C121 C122 1.3900
C121 H121 0.9500
C122 N8 1.33(4)
C123 N8 1.34(5)
C123 H123 0.9500
C124 O19 1.24(5)
C124 O20 1.36(5)
C124 C125 1.40(5)
C125 N3 1.45(4)
C125 C126 1.71(6)
C125 H125 1.0000
C126 C127 1.37(6)
C126 H12A 0.9900
C126 H12B 0.9900
C127 C134 1.39(5)
C127 C128 1.41(4)
C128 C129 1.3900
C128 C133 1.3900
C129 C130 1.3900
C129 H129 0.9500
C130 C131 1.3900
C130 H130 0.9500
C131 C132 1.3900
C131 H131 0.9500
C132 C133 1.3900
C132 H132 0.9500
C133 N7 1.29(3)
C134 N7 1.49(4)
C134 H134 0.9500
N1 H1A 0.9900
N1 H1B 0.9900
N2 H2A 0.9900
N2 H2B 0.9900
N3 H3A 0.9900
N3 H3B 0.9900
N4 H4A 0.9900
N4 H4B 0.9900
N5 H5A 0.8800
N6 H6 0.8800
N7 H7 0.8800
N8 H8A 0.8800
C21A C16A 1.3900
C21A C20A 1.3900
C16A C17A 1.3900
C16A H16A 0.9500
C17A C18A 1.3900
C17A H17A 0.9500
C18A C19A 1.3900
C18A H18A 0.9500
C19A C20A 1.3900
C19A H19A 0.9500
C20A H20A 0.9500
C25B C26B 1.3900
C25B C30B 1.3900
C26B C27B 1.3900
C26B H26B 0.9500
C27B C28B 1.3900
C27B H27B 0.9500
C28B C29B 1.3900
C28B H28B 0.9500
C29B C30B 1.3900
C29B H29B 0.9500
C30B H30B 0.9500

loop_
_platon_squeeze_void_nr
_platon_squeeze_void_average_x
_platon_squeeze_void_average_y
_platon_squeeze_void_average_z
_platon_squeeze_void_volume
_platon_squeeze_void_count_electrons
_platon_squeeze_void_content
1 -0.401 0.462 0.092 548 244 '5 CH2Cl2 (= 210 e)'
2 0.401 -0.038 0.408 548 245 '5 CH2Cl2 (= 210 e)'
3 -0.099 0.538 0.592 548 244 '5 CH2Cl2 (= 210 e)'
4 0.099 0.038 0.908 548 244 '5 CH2Cl2 (= 210 e)'
5 0.083 0.742 0.032 7 2 ' '
6 0.094 0.908 0.199 7 2 ' '
7 0.406 0.092 0.699 7 2 ' '
8 0.417 0.258 0.532 7 2 ' '
9 0.583 0.758 0.968 7 2 ' '
10 0.594 0.592 0.801 7 2 ' '
11 0.906 0.408 0.301 7 2 ' '
12 0.917 0.242 0.468 7 2 ' '
